data_1564032
loop_
_publ_author_name
'Mukherjee, Jhumpa'
'Sengupta, Arunava'
'Mukherjee, Rabindranath'

_publ_section_title
;
 Five-coordinate [(L2)2CuII(X)]z+ (X&#x00A0;=&#x00A0;H2O,
 z&#x00A0;=&#x00A0;2; X&#x00A0;=&#x00A0;N3&#x2212;, SCN&#x2212;,
 NO2&#x2212;, MeCO2&#x2212;, Cl&#x2212;, Br&#x2212;, z&#x00A0;=&#x00A0;1;
 L2&#x00A0;=&#x00A0;1-benzyl-[3-(2-pyridyl)]pyrazole) complexes:
 Structural index, EPR and redox potential correlations
;
_journal_name_full 'Inorganica Chimica Acta'
_journal_page_first 119899
_journal_paper_doi 10.1016/j.ica.2020.119899
_journal_volume 513
_journal_year 2020
_chemical_formula_moiety 'C30 H28 Cu N6 O, 2(Cl O4)'
_chemical_formula_sum 'C30 H28 Cl2 Cu N6 O9'
_chemical_formula_weight 751.02
_space_group_crystal_system monoclinic
_space_group_IT_number 14
_space_group_name_Hall '-P 2yn'
_space_group_name_H-M_alt 'P 1 21/n 1'
_atom_sites_solution_hydrogens mixed
_cell_angle_alpha 90
_cell_angle_beta 93.303(5)
_cell_angle_gamma 90
_cell_formula_units_Z 4
_cell_length_a 10.986(5)
_cell_length_b 13.871(5)
_cell_length_c 20.060(5)
_cell_measurement_reflns_used 5905
_cell_measurement_temperature 100(2)
_cell_measurement_theta_max 28.062
_cell_measurement_theta_min 2.368
_cell_volume 3051.8(19)
_computing_cell_refinement 'SAINT V6.36A (?, 2016)'
_computing_data_collection 'Bruker SMART APEX'
_computing_data_reduction 'SAINT V6.36A (?, 2016)'
_computing_molecular_graphics 'Olex2 1.3 (Dolomanov et al., 2009)'
_computing_publication_material 'Olex2 1.3 (Dolomanov et al., 2009)'
_computing_structure_refinement 'ShelXL (Sheldrick, 2015)'
_computing_structure_solution 'ShelXT (Sheldrick, 2015)'
_diffrn_ambient_temperature 100(2)
_diffrn_measured_fraction_theta_full 0.999
_diffrn_measured_fraction_theta_max 0.999
_diffrn_measurement_device_type 'CCD area detector'
_diffrn_measurement_method 'phi and omega scans'
_diffrn_radiation_monochromator graphite
_diffrn_radiation_type MoK\a
_diffrn_radiation_wavelength 0.71069
_diffrn_reflns_av_R_equivalents 0.0292
_diffrn_reflns_av_unetI/netI 0.0355
_diffrn_reflns_Laue_measured_fraction_full 0.999
_diffrn_reflns_Laue_measured_fraction_max 0.999
_diffrn_reflns_limit_h_max 13
_diffrn_reflns_limit_h_min -12
_diffrn_reflns_limit_k_max 13
_diffrn_reflns_limit_k_min -16
_diffrn_reflns_limit_l_max 23
_diffrn_reflns_limit_l_min -21
_diffrn_reflns_number 15917
_diffrn_reflns_point_group_measured_fraction_full 0.999
_diffrn_reflns_point_group_measured_fraction_max 0.999
_diffrn_reflns_theta_full 25.025
_diffrn_reflns_theta_max 25.025
_diffrn_reflns_theta_min 1.786
_diffrn_source 'fine focused sealed tube'
_exptl_absorpt_coefficient_mu 0.958
_exptl_absorpt_correction_T_max 0.935
_exptl_absorpt_correction_T_min 0.694942
_exptl_absorpt_correction_type empirical
_exptl_absorpt_process_details
;
SAD V2.05 (?, 2016) was used for absorption correction.
R(int) was 0.0444 before and 0.0278 after correction.
The Ratio of minimum to maximum transmission is 0.6949.
The \l/2 correction factor is 0.0015.
;
_exptl_crystal_colour green
_exptl_crystal_density_diffrn 1.635
_exptl_crystal_density_meas .
_exptl_crystal_density_method 'not measured'
_exptl_crystal_description block
_exptl_crystal_F_000 1540
_exptl_crystal_size_max 0.15
_exptl_crystal_size_mid 0.08
_exptl_crystal_size_min 0.07
_exptl_transmission_factor_max 28.31
_exptl_transmission_factor_min 1.79
_refine_diff_density_max 1.183
_refine_diff_density_min -0.513
_refine_diff_density_rms 0.076
_refine_ls_extinction_coef .
_refine_ls_extinction_method none
_refine_ls_goodness_of_fit_ref 1.032
_refine_ls_hydrogen_treatment mixed
_refine_ls_matrix_type full
_refine_ls_number_parameters 441
_refine_ls_number_reflns 5381
_refine_ls_number_restraints 0
_refine_ls_restrained_S_all 1.032
_refine_ls_R_factor_all 0.0450
_refine_ls_R_factor_gt 0.0396
_refine_ls_shift/su_max 0.001
_refine_ls_shift/su_mean 0.000
_refine_ls_structure_factor_coef Fsqd
_refine_ls_weighting_details 'w=1/[\s^2^(Fo^2^)+(0.0450P)^2^+4.6913P] where P=(Fo^2^+2Fc^2^)/3'
_refine_ls_weighting_scheme calc
_refine_ls_wR_factor_gt 0.0954
_refine_ls_wR_factor_ref 0.0988
_reflns_Friedel_coverage 0.000
_reflns_Friedel_fraction_full .
_reflns_Friedel_fraction_max .
_reflns_number_gt 4790
_reflns_number_total 5381
_reflns_threshold_expression 'I > 2\s(I)'
_cod_data_source_file 1.cif
_cod_data_source_block 1-L2H2O
_cod_database_code 1564032
_shelx_space_group_comment
;
The symmetry employed for this shelxl refinement is uniquely defined
by the following loop, which should always be used as a source of
symmetry information in preference to the above space-group names.
They are only intended as comments.
;
_shelx_estimated_absorpt_t_max 0.935
_shelx_estimated_absorpt_t_min 0.912
_olex2_refinement_description
;
1. Fixed Uiso
 At 1.2 times of:
  All C(H) groups, All C(H,H) groups
2.a Secondary CH2 refined with riding coordinates:
 C24(H24A,H24B), C9(H9A,H9B)
2.b Aromatic/amide H refined with riding coordinates:
 C29(H29), C26(H26), C1(H1), C11(H11), C7(H7), C4(H4), C15(H15), C19(H19),
 C8(H8), C30(H30), C17(H17), C28(H28), C3(H3), C22(H22), C12(H12), C23(H23),
 C14(H14), C27(H27), C2(H2), C16(H16), C13(H13), C18(H18)
;

loop_
_space_group_symop_operation_xyz
'x, y, z'
'-x+1/2, y+1/2, -z+1/2'
'-x, -y, -z'
'x-1/2, -y-1/2, z-1/2'

loop_
_atom_site_label
_atom_site_type_symbol
_atom_site_fract_x
_atom_site_fract_y
_atom_site_fract_z
_atom_site_U_iso_or_equiv
_atom_site_adp_type
_atom_site_occupancy
_atom_site_site_symmetry_order
_atom_site_calc_flag
_atom_site_refinement_flags_posn
_atom_site_refinement_flags_adp
_atom_site_refinement_flags_occupancy
_atom_site_disorder_assembly
_atom_site_disorder_group
Cu Cu 1.98764(3) 0.52964(2) 0.75371(2) 0.01414(11) Uani 1 1 d . . . . .
Cl2 Cl 2.17287(6) -0.04609(5) 0.62817(3) 0.01762(16) Uani 1 1 d . . . . .
Cl1 Cl 1.43778(6) 0.28217(6) 0.53063(3) 0.02649(18) Uani 1 1 d . . . . .
O4 O 1.4752(2) 0.26738(17) 0.59954(11) 0.0347(6) Uani 1 1 d . . . . .
N6 N 2.0628(2) 0.29895(16) 0.77195(11) 0.0174(5) Uani 1 1 d . . . . .
OW O 2.0952(2) 0.62246(15) 0.81100(10) 0.0184(4) Uani 1 1 d . . . . .
O8 O 2.1473(3) -0.13263(18) 0.66156(14) 0.0528(8) Uani 1 1 d . . . . .
N3 N 1.7664(2) 0.53421(15) 0.63805(11) 0.0160(5) Uani 1 1 d . . . . .
N2 N 1.8191(2) 0.53162(15) 0.70056(11) 0.0136(5) Uani 1 1 d . . . . .
N5 N 2.07304(19) 0.39056(16) 0.75087(11) 0.0151(5) Uani 1 1 d . . . . .
N1 N 1.8783(2) 0.51595(16) 0.82828(11) 0.0154(5) Uani 1 1 d . . . . .
O2 O 1.4620(3) 0.3818(2) 0.51506(14) 0.0555(8) Uani 1 1 d . . . . .
C29 C 1.6855(3) 0.2786(2) 0.71870(15) 0.0222(6) Uani 1 1 d . . . . .
H29 H 1.658559 0.276086 0.673917 0.027 Uiso 1 1 calc R U . . .
O5 O 2.2898(2) -0.0562(2) 0.60005(12) 0.0465(7) Uani 1 1 d . . . . .
N4 N 2.1084(2) 0.55228(16) 0.68403(11) 0.0152(5) Uani 1 1 d . . . . .
C26 C 1.7651(3) 0.28222(19) 0.85205(14) 0.0191(6) Uani 1 1 d . . . . .
H26 H 1.791501 0.281972 0.896934 0.023 Uiso 1 1 calc R U . . .
O7 O 2.1782(3) 0.03119(18) 0.67568(13) 0.0476(7) Uani 1 1 d . . . . .
O3 O 1.3105(2) 0.2655(3) 0.52137(13) 0.0628(9) Uani 1 1 d . . . . .
O1 O 1.5049(2) 0.2215(2) 0.48900(13) 0.0531(8) Uani 1 1 d . . . . .
O6 O 2.08081(19) -0.02767(17) 0.57660(11) 0.0332(5) Uani 1 1 d . . . . .
C24 C 1.9837(2) 0.2740(2) 0.82506(14) 0.0189(6) Uani 1 1 d . . . . .
H24A H 1.999282 0.318087 0.862096 0.023 Uiso 1 1 calc R U . . .
H24B H 2.003796 0.209496 0.840839 0.023 Uiso 1 1 calc R U . . .
C1 C 1.9163(3) 0.5043(2) 0.89247(14) 0.0196(6) Uani 1 1 d . . . . .
H1 H 1.999485 0.499620 0.903429 0.024 Uiso 1 1 calc R U . . .
C10 C 1.8691(2) 0.4226(2) 0.56315(13) 0.0173(6) Uani 1 1 d . . . . .
C9 C 1.8378(3) 0.52651(19) 0.57876(13) 0.0179(6) Uani 1 1 d . . . . .
H9A H 1.912610 0.563189 0.585978 0.022 Uiso 1 1 calc R U . . .
H9B H 1.791810 0.554304 0.540762 0.022 Uiso 1 1 calc R U . . .
C20 C 2.1808(2) 0.47695(19) 0.66968(13) 0.0167(6) Uani 1 1 d . . . . .
C11 C 1.7792(3) 0.3515(2) 0.56019(13) 0.0186(6) Uani 1 1 d . . . . .
H11 H 1.699340 0.367662 0.568565 0.022 Uiso 1 1 calc R U . . .
C7 C 1.6146(3) 0.52749(19) 0.70427(14) 0.0184(6) Uani 1 1 d . . . . .
H7 H 1.537137 0.525101 0.720592 0.022 Uiso 1 1 calc R U . . .
C4 C 1.6724(3) 0.52029(19) 0.86086(14) 0.0183(6) Uani 1 1 d . . . . .
H4 H 1.589706 0.527274 0.849142 0.022 Uiso 1 1 calc R U . . .
C15 C 1.9872(3) 0.3974(2) 0.54979(14) 0.0209(6) Uani 1 1 d . . . . .
H15 H 2.047847 0.444272 0.551480 0.025 Uiso 1 1 calc R U . . .
C5 C 1.7571(2) 0.52226(18) 0.81252(14) 0.0154(6) Uani 1 1 d . . . . .
C19 C 2.2760(3) 0.4868(2) 0.62755(14) 0.0207(6) Uani 1 1 d . . . . .
H19 H 2.325289 0.434364 0.618749 0.025 Uiso 1 1 calc R U . . .
C8 C 1.6440(2) 0.53090(19) 0.63912(14) 0.0184(6) Uani 1 1 d . . . . .
H8 H 1.589214 0.530944 0.602021 0.022 Uiso 1 1 calc R U . . .
C30 C 1.8094(3) 0.27521(19) 0.73618(14) 0.0193(6) Uani 1 1 d . . . . .
H30 H 1.865365 0.271270 0.703221 0.023 Uiso 1 1 calc R U . . .
C17 C 2.2241(3) 0.6531(2) 0.61462(14) 0.0215(6) Uani 1 1 d . . . . .
H17 H 2.237549 0.713722 0.596718 0.026 Uiso 1 1 calc R U . . .
C28 C 1.6017(3) 0.28577(19) 0.76717(15) 0.0214(6) Uani 1 1 d . . . . .
H28 H 1.518884 0.289682 0.755022 0.026 Uiso 1 1 calc R U . . .
C3 C 1.7126(3) 0.5077(2) 0.92696(14) 0.0210(6) Uani 1 1 d . . . . .
H3 H 1.657199 0.505128 0.960279 0.025 Uiso 1 1 calc R U . . .
C22 C 2.1897(3) 0.2930(2) 0.69116(15) 0.0233(6) Uani 1 1 d . . . . .
H22 H 2.243027 0.271708 0.659930 0.028 Uiso 1 1 calc R U . . .
C12 C 1.8076(3) 0.2573(2) 0.54491(14) 0.0225(6) Uani 1 1 d . . . . .
H12 H 1.747020 0.210384 0.543393 0.027 Uiso 1 1 calc R U . . .
C25 C 1.8498(2) 0.27769(18) 0.80338(14) 0.0168(6) Uani 1 1 d . . . . .
C23 C 2.1311(3) 0.2387(2) 0.73671(15) 0.0225(6) Uani 1 1 d . . . . .
H23 H 2.137385 0.172310 0.742305 0.027 Uiso 1 1 calc R U . . .
C6 C 1.7262(2) 0.52835(18) 0.74091(14) 0.0148(6) Uani 1 1 d . . . . .
C14 C 2.0160(3) 0.3030(2) 0.53387(15) 0.0256(7) Uani 1 1 d . . . . .
H14 H 2.095504 0.286944 0.524567 0.031 Uiso 1 1 calc R U . . .
C27 C 1.6416(3) 0.28710(19) 0.83429(15) 0.0212(6) Uani 1 1 d . . . . .
H27 H 1.585474 0.291262 0.867129 0.025 Uiso 1 1 calc R U . . .
C2 C 1.8364(3) 0.4992(2) 0.94272(14) 0.0220(6) Uani 1 1 d . . . . .
H2 H 1.865294 0.490004 0.986757 0.026 Uiso 1 1 calc R U . . .
C16 C 2.1318(2) 0.6388(2) 0.65724(14) 0.0191(6) Uani 1 1 d . . . . .
H16 H 2.083682 0.691121 0.667947 0.023 Uiso 1 1 calc R U . . .
C13 C 1.9259(3) 0.2324(2) 0.53187(15) 0.0258(7) Uani 1 1 d . . . . .
H13 H 1.944983 0.168894 0.521829 0.031 Uiso 1 1 calc R U . . .
C18 C 2.2965(2) 0.5753(2) 0.59888(14) 0.0222(6) Uani 1 1 d . . . . .
H18 H 2.358160 0.582756 0.569391 0.027 Uiso 1 1 calc R U . . .
C21 C 2.1513(2) 0.3871(2) 0.70221(14) 0.0178(6) Uani 1 1 d . . . . .
HWA H 2.069(4) 0.657(3) 0.842(2) 0.045(11) Uiso 1 1 d . . . . .
HWB H 2.155(4) 0.601(3) 0.8235(19) 0.038(12) Uiso 1 1 d . . . . .

loop_
_atom_site_aniso_label
_atom_site_aniso_U_11
_atom_site_aniso_U_22
_atom_site_aniso_U_33
_atom_site_aniso_U_23
_atom_site_aniso_U_13
_atom_site_aniso_U_12
Cu 0.01149(18) 0.01785(19) 0.01328(18) -0.00122(13) 0.00243(12) -0.00032(12)
Cl2 0.0153(3) 0.0196(3) 0.0181(3) -0.0020(3) 0.0023(3) -0.0017(2)
Cl1 0.0163(3) 0.0488(5) 0.0143(3) -0.0017(3) 0.0002(3) 0.0047(3)
O4 0.0376(13) 0.0448(14) 0.0206(12) 0.0073(10) -0.0066(10) -0.0112(11)
N6 0.0175(12) 0.0147(12) 0.0197(12) 0.0001(9) -0.0016(9) 0.0010(9)
OW 0.0169(11) 0.0193(10) 0.0189(11) -0.0039(9) -0.0002(9) -0.0014(9)
O8 0.0649(19) 0.0316(14) 0.0604(18) 0.0152(12) -0.0098(15) -0.0197(13)
N3 0.0181(12) 0.0157(12) 0.0142(12) -0.0005(9) -0.0005(9) 0.0010(9)
N2 0.0156(11) 0.0113(11) 0.0136(11) 0.0000(9) -0.0003(9) -0.0008(8)
N5 0.0133(11) 0.0157(11) 0.0163(12) -0.0008(9) -0.0004(9) 0.0010(9)
N1 0.0134(11) 0.0160(12) 0.0170(12) -0.0017(9) 0.0023(9) 0.0000(9)
O2 0.0617(18) 0.0580(18) 0.0482(17) 0.0294(14) 0.0138(14) 0.0187(14)
C29 0.0263(16) 0.0198(15) 0.0197(15) 0.0031(12) -0.0054(12) -0.0045(12)
O5 0.0214(12) 0.086(2) 0.0329(14) 0.0036(13) 0.0052(10) -0.0016(12)
N4 0.0119(11) 0.0208(12) 0.0130(11) -0.0009(9) 0.0010(9) -0.0008(9)
C26 0.0243(15) 0.0156(14) 0.0170(14) 0.0007(11) -0.0020(12) -0.0017(11)
O7 0.0550(17) 0.0409(15) 0.0449(16) -0.0235(12) -0.0137(13) 0.0173(12)
O3 0.0179(12) 0.130(3) 0.0397(16) -0.0262(17) -0.0016(11) -0.0056(15)
O1 0.0317(14) 0.085(2) 0.0422(16) -0.0275(15) 0.0028(12) 0.0116(14)
O6 0.0217(11) 0.0567(15) 0.0211(11) -0.0046(10) -0.0011(9) 0.0080(10)
C24 0.0220(15) 0.0156(14) 0.0187(15) 0.0024(11) -0.0020(11) 0.0002(11)
C1 0.0177(14) 0.0245(15) 0.0164(14) -0.0018(12) -0.0012(11) -0.0019(12)
C10 0.0195(14) 0.0232(15) 0.0089(13) 0.0014(11) -0.0009(10) 0.0006(11)
C9 0.0185(14) 0.0219(15) 0.0134(14) 0.0009(11) 0.0012(11) -0.0010(11)
C20 0.0142(13) 0.0211(14) 0.0146(14) -0.0043(11) -0.0013(11) 0.0024(11)
C11 0.0163(14) 0.0231(15) 0.0164(14) 0.0024(11) 0.0009(11) 0.0007(11)
C7 0.0144(14) 0.0153(14) 0.0254(15) -0.0011(11) 0.0009(11) 0.0008(11)
C4 0.0161(14) 0.0150(14) 0.0240(15) 0.0001(11) 0.0040(11) 0.0002(11)
C15 0.0181(14) 0.0285(16) 0.0158(14) 0.0005(12) -0.0013(11) -0.0033(12)
C5 0.0159(14) 0.0098(13) 0.0204(15) -0.0017(10) 0.0012(11) -0.0007(10)
C19 0.0149(14) 0.0290(16) 0.0182(15) -0.0034(12) 0.0014(11) 0.0032(12)
C8 0.0161(14) 0.0171(14) 0.0215(15) -0.0011(11) -0.0045(11) 0.0003(11)
C30 0.0199(15) 0.0177(14) 0.0202(15) 0.0025(11) 0.0014(11) -0.0013(11)
C17 0.0207(15) 0.0265(16) 0.0171(14) 0.0033(12) -0.0011(11) -0.0020(12)
C28 0.0183(14) 0.0157(14) 0.0297(17) 0.0039(12) -0.0037(12) -0.0035(11)
C3 0.0229(15) 0.0210(15) 0.0200(15) -0.0027(12) 0.0098(12) -0.0013(12)
C22 0.0256(16) 0.0244(16) 0.0203(15) -0.0043(12) 0.0038(12) 0.0071(12)
C12 0.0262(16) 0.0214(15) 0.0198(15) 0.0007(12) -0.0003(12) -0.0029(12)
C25 0.0192(14) 0.0102(13) 0.0206(14) 0.0010(11) -0.0011(11) 0.0001(10)
C23 0.0266(16) 0.0162(14) 0.0243(16) -0.0039(12) -0.0030(12) 0.0067(12)
C6 0.0149(13) 0.0099(13) 0.0197(14) 0.0002(10) 0.0022(11) 0.0010(10)
C14 0.0201(15) 0.0345(17) 0.0225(16) 0.0001(13) 0.0044(12) 0.0066(13)
C27 0.0218(15) 0.0178(14) 0.0242(16) 0.0012(12) 0.0036(12) -0.0046(11)
C2 0.0241(16) 0.0263(15) 0.0156(14) -0.0022(12) 0.0013(12) -0.0027(12)
C16 0.0173(14) 0.0214(15) 0.0182(14) 0.0004(11) -0.0019(11) 0.0003(11)
C13 0.0313(17) 0.0221(15) 0.0240(16) -0.0012(12) 0.0018(13) 0.0047(13)
C18 0.0142(14) 0.0400(18) 0.0126(14) -0.0016(12) 0.0027(11) -0.0018(12)
C21 0.0154(13) 0.0203(14) 0.0175(14) -0.0029(11) -0.0016(11) 0.0048(11)

loop_
_atom_type_symbol
_atom_type_description
_atom_type_scat_dispersion_real
_atom_type_scat_dispersion_imag
_atom_type_scat_source
C C 0.0033 0.0016 'International Tables Vol C Tables 4.2.6.8 and 6.1.1.4'
H H 0.0000 0.0000 'International Tables Vol C Tables 4.2.6.8 and 6.1.1.4'
Cl Cl 0.1484 0.1585 'International Tables Vol C Tables 4.2.6.8 and 6.1.1.4'
Cu Cu 0.3201 1.2651 'International Tables Vol C Tables 4.2.6.8 and 6.1.1.4'
N N 0.0061 0.0033 'International Tables Vol C Tables 4.2.6.8 and 6.1.1.4'
O O 0.0106 0.0060 'International Tables Vol C Tables 4.2.6.8 and 6.1.1.4'

loop_
_geom_angle_atom_site_label_1
_geom_angle_atom_site_label_2
_geom_angle_atom_site_label_3
_geom_angle
_geom_angle_site_symmetry_1
_geom_angle_site_symmetry_3
OW Cu N2 138.09(9) . .
OW Cu N5 109.86(9) . .
N2 Cu N5 112.03(8) . .
N1 Cu OW 89.54(9) . .
N1 Cu N2 80.10(9) . .
N1 Cu N5 102.64(9) . .
N1 Cu N4 174.35(9) . .
N4 Cu OW 84.81(9) . .
N4 Cu N2 104.19(9) . .
N4 Cu N5 79.32(9) . .
O8 Cl2 O5 108.01(18) . .
O8 Cl2 O7 108.81(18) . .
O8 Cl2 O6 110.15(15) . .
O7 Cl2 O5 109.28(17) . .
O6 Cl2 O5 110.16(14) . .
O6 Cl2 O7 110.38(14) . .
O4 Cl1 O2 107.39(16) . .
O3 Cl1 O4 109.20(16) . .
O3 Cl1 O2 108.65(19) . .
O3 Cl1 O1 111.58(17) . .
O1 Cl1 O4 110.60(16) . .
O1 Cl1 O2 109.31(18) . .
N5 N6 C24 121.3(2) . .
N5 N6 C23 111.1(2) . .
C23 N6 C24 127.6(2) . .
Cu OW HWA 123(3) . .
Cu OW HWB 113(3) . .
HWA OW HWB 108(4) . .
N2 N3 C9 122.0(2) . .
C8 N3 N2 111.0(2) . .
C8 N3 C9 126.3(2) . .
N3 N2 Cu 142.77(18) . .
C6 N2 Cu 112.09(17) . .
C6 N2 N3 105.1(2) . .
N6 N5 Cu 142.67(18) . .
C21 N5 Cu 110.57(17) . .
C21 N5 N6 105.3(2) . .
C1 N1 Cu 124.65(19) . .
C1 N1 C5 118.7(2) . .
C5 N1 Cu 116.65(18) . .
C30 C29 H29 119.7 . .
C28 C29 H29 119.7 . .
C28 C29 C30 120.6(3) . .
C20 N4 Cu 116.60(18) . .
C16 N4 Cu 124.54(19) . .
C16 N4 C20 118.3(2) . .
C25 C26 H26 119.7 . .
C27 C26 H26 119.7 . .
C27 C26 C25 120.5(3) . .
N6 C24 H24A 108.9 . .
N6 C24 H24B 108.9 . .
N6 C24 C25 113.2(2) . .
H24A C24 H24B 107.8 . .
C25 C24 H24A 108.9 . .
C25 C24 H24B 108.9 . .
N1 C1 H1 118.9 . .
N1 C1 C2 122.3(3) . .
C2 C1 H1 118.9 . .
C11 C10 C9 120.8(2) . .
C15 C10 C9 120.3(2) . .
C15 C10 C11 118.8(3) . .
N3 C9 C10 112.0(2) . .
N3 C9 H9A 109.2 . .
N3 C9 H9B 109.2 . .
C10 C9 H9A 109.2 . .
C10 C9 H9B 109.2 . .
H9A C9 H9B 107.9 . .
N4 C20 C19 121.7(3) . .
N4 C20 C21 114.6(2) . .
C19 C20 C21 123.6(2) . .
C10 C11 H11 119.7 . .
C12 C11 C10 120.6(3) . .
C12 C11 H11 119.7 . .
C8 C7 H7 127.6 . .
C8 C7 C6 104.8(2) . .
C6 C7 H7 127.6 . .
C5 C4 H4 120.5 . .
C5 C4 C3 118.9(3) . .
C3 C4 H4 120.5 . .
C10 C15 H15 119.6 . .
C10 C15 C14 120.7(3) . .
C14 C15 H15 119.6 . .
N1 C5 C4 121.9(3) . .
N1 C5 C6 113.8(2) . .
C4 C5 C6 124.3(2) . .
C20 C19 H19 120.4 . .
C18 C19 C20 119.2(3) . .
C18 C19 H19 120.4 . .
N3 C8 C7 107.9(2) . .
N3 C8 H8 126.0 . .
C7 C8 H8 126.0 . .
C29 C30 H30 120.1 . .
C29 C30 C25 119.8(3) . .
C25 C30 H30 120.1 . .
C16 C17 H17 120.6 . .
C16 C17 C18 118.8(3) . .
C18 C17 H17 120.6 . .
C29 C28 H28 120.1 . .
C29 C28 C27 119.8(3) . .
C27 C28 H28 120.1 . .
C4 C3 H3 120.5 . .
C2 C3 C4 119.0(3) . .
C2 C3 H3 120.5 . .
C23 C22 H22 127.8 . .
C23 C22 C21 104.5(3) . .
C21 C22 H22 127.8 . .
C11 C12 H12 119.9 . .
C11 C12 C13 120.3(3) . .
C13 C12 H12 119.9 . .
C26 C25 C24 118.7(2) . .
C26 C25 C30 119.5(3) . .
C30 C25 C24 121.8(3) . .
N6 C23 C22 107.8(3) . .
N6 C23 H23 126.1 . .
C22 C23 H23 126.1 . .
N2 C6 C7 111.1(2) . .
N2 C6 C5 117.0(2) . .
C7 C6 C5 131.8(3) . .
C15 C14 H14 120.1 . .
C15 C14 C13 119.9(3) . .
C13 C14 H14 120.1 . .
C26 C27 C28 119.9(3) . .
C26 C27 H27 120.1 . .
C28 C27 H27 120.1 . .
C1 C2 C3 119.2(3) . .
C1 C2 H2 120.4 . .
C3 C2 H2 120.4 . .
N4 C16 C17 122.7(3) . .
N4 C16 H16 118.6 . .
C17 C16 H16 118.6 . .
C12 C13 C14 119.6(3) . .
C12 C13 H13 120.2 . .
C14 C13 H13 120.2 . .
C19 C18 C17 119.1(3) . .
C19 C18 H18 120.4 . .
C17 C18 H18 120.4 . .
N5 C21 C20 117.8(2) . .
N5 C21 C22 111.3(3) . .
C22 C21 C20 130.9(3) . .

loop_
_geom_bond_atom_site_label_1
_geom_bond_atom_site_label_2
_geom_bond_distance
_geom_bond_site_symmetry_2
Cu OW 2.054(2) .
Cu N2 2.083(2) .
Cu N5 2.147(2) .
Cu N1 1.981(2) .
Cu N4 2.006(2) .
Cl2 O8 1.411(3) .
Cl2 O5 1.440(2) .
Cl2 O7 1.433(2) .
Cl2 O6 1.428(2) .
Cl1 O4 1.434(2) .
Cl1 O2 1.445(3) .
Cl1 O3 1.419(3) .
Cl1 O1 1.422(3) .
N6 N5 1.346(3) .
N6 C24 1.455(4) .
N6 C23 1.350(4) .
OW HWA 0.86(4) .
OW HWB 0.75(4) .
N3 N2 1.351(3) .
N3 C9 1.466(4) .
N3 C8 1.346(4) .
N2 C6 1.339(4) .
N5 C21 1.338(4) .
N1 C1 1.340(4) .
N1 C5 1.353(4) .
C29 H29 0.9300 .
C29 C30 1.387(4) .
C29 C28 1.380(4) .
N4 C20 1.355(3) .
N4 C16 1.346(4) .
C26 H26 0.9300 .
C26 C25 1.388(4) .
C26 C27 1.384(4) .
C24 H24A 0.9700 .
C24 H24B 0.9700 .
C24 C25 1.511(4) .
C1 H1 0.9300 .
C1 C2 1.376(4) .
C10 C9 1.518(4) .
C10 C11 1.395(4) .
C10 C15 1.384(4) .
C9 H9A 0.9700 .
C9 H9B 0.9700 .
C20 C19 1.388(4) .
C20 C21 1.452(4) .
C11 H11 0.9300 .
C11 C12 1.383(4) .
C7 H7 0.9300 .
C7 C8 1.365(4) .
C7 C6 1.392(4) .
C4 H4 0.9300 .
C4 C5 1.383(4) .
C4 C3 1.384(4) .
C15 H15 0.9300 .
C15 C14 1.390(4) .
C5 C6 1.460(4) .
C19 H19 0.9300 .
C19 C18 1.380(4) .
C8 H8 0.9300 .
C30 H30 0.9300 .
C30 C25 1.395(4) .
C17 H17 0.9300 .
C17 C16 1.378(4) .
C17 C18 1.388(4) .
C28 H28 0.9300 .
C28 C27 1.392(4) .
C3 H3 0.9300 .
C3 C2 1.384(4) .
C22 H22 0.9300 .
C22 C23 1.372(4) .
C22 C21 1.394(4) .
C12 H12 0.9300 .
C12 C13 1.383(4) .
C23 H23 0.9300 .
C14 H14 0.9300 .
C14 C13 1.392(4) .
C27 H27 0.9300 .
C2 H2 0.9300 .
C16 H16 0.9300 .
C13 H13 0.9300 .
C18 H18 0.9300 .

loop_
_geom_torsion_atom_site_label_1
_geom_torsion_atom_site_label_2
_geom_torsion_atom_site_label_3
_geom_torsion_atom_site_label_4
_geom_torsion
_geom_torsion_site_symmetry_1
_geom_torsion_site_symmetry_2
_geom_torsion_site_symmetry_3
_geom_torsion_site_symmetry_4
Cu N2 C6 C7 -178.61(17) . . . .
Cu N2 C6 C5 -1.1(3) . . . .
Cu N5 C21 C20 10.6(3) . . . .
Cu N5 C21 C22 -168.53(18) . . . .
Cu N1 C1 C2 177.2(2) . . . .
Cu N1 C5 C4 -175.6(2) . . . .
Cu N1 C5 C6 6.1(3) . . . .
Cu N4 C20 C19 -173.2(2) . . . .
Cu N4 C20 C21 6.2(3) . . . .
Cu N4 C16 C17 173.2(2) . . . .
N6 N5 C21 C20 -179.8(2) . . . .
N6 N5 C21 C22 1.1(3) . . . .
N6 C24 C25 C26 -162.2(2) . . . .
N6 C24 C25 C30 18.8(4) . . . .
N3 N2 C6 C7 0.8(3) . . . .
N3 N2 C6 C5 178.3(2) . . . .
N2 N3 C9 C10 81.1(3) . . . .
N2 N3 C8 C7 0.9(3) . . . .
N5 N6 C24 C25 73.0(3) . . . .
N5 N6 C23 C22 0.7(3) . . . .
N1 C1 C2 C3 -1.1(4) . . . .
N1 C5 C6 N2 -3.1(3) . . . .
N1 C5 C6 C7 173.8(3) . . . .
C29 C30 C25 C26 0.9(4) . . . .
C29 C30 C25 C24 179.9(2) . . . .
C29 C28 C27 C26 0.6(4) . . . .
N4 C20 C19 C18 -0.8(4) . . . .
N4 C20 C21 N5 -11.6(4) . . . .
N4 C20 C21 C22 167.4(3) . . . .
C24 N6 N5 Cu -15.8(4) . . . .
C24 N6 N5 C21 -179.6(2) . . . .
C24 N6 C23 C22 179.1(2) . . . .
C1 N1 C5 C4 2.2(4) . . . .
C1 N1 C5 C6 -176.2(2) . . . .
C10 C11 C12 C13 -0.5(4) . . . .
C10 C15 C14 C13 -0.6(4) . . . .
C9 N3 N2 Cu 6.6(4) . . . .
C9 N3 N2 C6 -172.5(2) . . . .
C9 N3 C8 C7 171.9(2) . . . .
C9 C10 C11 C12 179.0(2) . . . .
C9 C10 C15 C14 -178.4(3) . . . .
C20 N4 C16 C17 1.8(4) . . . .
C20 C19 C18 C17 2.1(4) . . . .
C11 C10 C9 N3 49.6(3) . . . .
C11 C10 C15 C14 -0.2(4) . . . .
C11 C12 C13 C14 -0.3(4) . . . .
C4 C5 C6 N2 178.6(2) . . . .
C4 C5 C6 C7 -4.5(4) . . . .
C4 C3 C2 C1 0.7(4) . . . .
C15 C10 C9 N3 -132.2(3) . . . .
C15 C10 C11 C12 0.7(4) . . . .
C15 C14 C13 C12 0.9(4) . . . .
C5 N1 C1 C2 -0.4(4) . . . .
C5 C4 C3 C2 1.0(4) . . . .
C19 C20 C21 N5 167.8(3) . . . .
C19 C20 C21 C22 -13.2(5) . . . .
C8 N3 N2 Cu 178.1(2) . . . .
C8 N3 N2 C6 -1.1(3) . . . .
C8 N3 C9 C10 -89.0(3) . . . .
C8 C7 C6 N2 -0.3(3) . . . .
C8 C7 C6 C5 -177.3(3) . . . .
C30 C29 C28 C27 -1.6(4) . . . .
C28 C29 C30 C25 0.9(4) . . . .
C3 C4 C5 N1 -2.6(4) . . . .
C3 C4 C5 C6 175.6(2) . . . .
C25 C26 C27 C28 1.1(4) . . . .
C23 N6 N5 Cu 162.7(2) . . . .
C23 N6 N5 C21 -1.1(3) . . . .
C23 N6 C24 C25 -105.3(3) . . . .
C23 C22 C21 N5 -0.7(3) . . . .
C23 C22 C21 C20 -179.7(3) . . . .
C6 C7 C8 N3 -0.4(3) . . . .
C27 C26 C25 C24 179.1(2) . . . .
C27 C26 C25 C30 -1.9(4) . . . .
C16 N4 C20 C19 -1.2(4) . . . .
C16 N4 C20 C21 178.3(2) . . . .
C16 C17 C18 C19 -1.5(4) . . . .
C18 C17 C16 N4 -0.4(4) . . . .
C21 C20 C19 C18 179.8(3) . . . .
C21 C22 C23 N6 0.0(3) . . . .
